data_2209913
loop_
_publ_author_name
'Bin Chen'
'Yu-quan, Shi'

_publ_section_title
;
 4-Bromo-<i>N</i>-(3-thienylmethyl)-1,8-naphthalimide
;
_journal_coeditor_code KP2030
_journal_issue 8
_journal_name_full 'Acta Crystallographica Section E'
_journal_page_first o3294
_journal_page_last o3295
_journal_paper_doi 10.1107/S1600536806025542
_journal_volume 62
_journal_year 2006
_chemical_formula_iupac 'C17 H10 Br N O2 S'
_chemical_formula_moiety 'C17 H10 Br N O2 S'
_chemical_formula_sum 'C17 H10 Br N O2 S'
_chemical_formula_weight 372.23
_chemical_melting_point 468
_chemical_name_systematic
;
4-Bromo-N-(3-thienylmethyl)-1,8-naphthalimide
;
_space_group_IT_number 14
_symmetry_cell_setting monoclinic
_symmetry_space_group_name_Hall '-P 2ybc'
_symmetry_space_group_name_H-M 'P 1 21/c 1'
_atom_sites_solution_hydrogens geom
_atom_sites_solution_primary direct
_atom_sites_solution_secondary difmap
_cell_angle_alpha 90.00
_cell_angle_beta 103.721(6)
_cell_angle_gamma 90.00
_cell_formula_units_Z 4
_cell_length_a 11.4000(16)
_cell_length_b 7.2252(12)
_cell_length_c 18.211(2)
_cell_measurement_reflns_used 2957
_cell_measurement_temperature 294(2)
_cell_measurement_theta_max 27.8
_cell_measurement_theta_min 1.8
_cell_volume 1457.2(4)
_computing_cell_refinement CrystalClear
_computing_data_collection 'CrystalClear (Rigaku, 1999)'
_computing_data_reduction CrystalClear
_computing_molecular_graphics 'SHELXTL (Bruker, 1997)'
_computing_publication_material 'CrystalStructure (Rigaku/MSC, 2005)'
_computing_structure_refinement 'SHELXL97 (Sheldrick, 1997)'
_computing_structure_solution 'SHELXS97 (Sheldrick, 1997)'
_diffrn_ambient_temperature 294(2)
_diffrn_detector_area_resol_mean 7.31
_diffrn_measured_fraction_theta_full 0.994
_diffrn_measured_fraction_theta_max 0.994
_diffrn_measurement_device_type 'Rigaku Saturn'
_diffrn_measurement_method \w
_diffrn_radiation_monochromator confocal
_diffrn_radiation_source 'rotating anode'
_diffrn_radiation_type MoK\a
_diffrn_radiation_wavelength 0.71070
_diffrn_reflns_av_R_equivalents 0.0465
_diffrn_reflns_av_sigmaI/netI 0.0518
_diffrn_reflns_limit_h_max 14
_diffrn_reflns_limit_h_min -14
_diffrn_reflns_limit_k_max 9
_diffrn_reflns_limit_k_min -9
_diffrn_reflns_limit_l_max 23
_diffrn_reflns_limit_l_min -23
_diffrn_reflns_number 13117
_diffrn_reflns_theta_full 27.83
_diffrn_reflns_theta_max 27.83
_diffrn_reflns_theta_min 1.84
_diffrn_standards_number 0
_exptl_absorpt_coefficient_mu 2.970
_exptl_absorpt_correction_T_max 0.7555
_exptl_absorpt_correction_T_min 0.5359
_exptl_absorpt_correction_type multi-scan
_exptl_absorpt_process_details '(REQAB; Jacobson, 1998)'
_exptl_crystal_colour colourless
_exptl_crystal_density_diffrn 1.697
_exptl_crystal_density_method 'not measured'
_exptl_crystal_description platelet
_exptl_crystal_F_000 744
_exptl_crystal_size_max 0.24
_exptl_crystal_size_mid 0.16
_exptl_crystal_size_min 0.10
_refine_diff_density_max 1.003
_refine_diff_density_min -0.488
_refine_ls_extinction_method none
_refine_ls_goodness_of_fit_ref 0.990
_refine_ls_hydrogen_treatment constr
_refine_ls_matrix_type full
_refine_ls_number_parameters 245
_refine_ls_number_reflns 3445
_refine_ls_number_restraints 145
_refine_ls_restrained_S_all 1.003
_refine_ls_R_factor_all 0.1000
_refine_ls_R_factor_gt 0.0509
_refine_ls_shift/su_max 0.001
_refine_ls_shift/su_mean 0.001
_refine_ls_structure_factor_coef Fsqd
_refine_ls_weighting_details 'calc w=1/[\s^2^(Fo^2^)+(0.0725P)^2^] where P=(Fo^2^+2Fc^2^)/3'
_refine_ls_weighting_scheme calc
_refine_ls_wR_factor_gt 0.1210
_refine_ls_wR_factor_ref 0.1438
_reflns_number_gt 1897
_reflns_number_total 3445
_reflns_threshold_expression I>2\s(I)
_cod_data_source_file kp2030.cif
_cod_data_source_block I
_cod_original_sg_symbol_H-M 'P 21/c'
_cod_database_code 2209913
_cod_database_fobs_code 2209913

loop_
_symmetry_equiv_pos_as_xyz
'x, y, z'
'-x, y+1/2, -z+1/2'
'-x, -y, -z'
'x, -y-1/2, z-1/2'

loop_
_atom_site_type_symbol
_atom_site_label
_atom_site_fract_x
_atom_site_fract_y
_atom_site_fract_z
_atom_site_U_iso_or_equiv
_atom_site_adp_type
_atom_site_calc_flag
_atom_site_refinement_flags
_atom_site_occupancy
_atom_site_disorder_assembly
_atom_site_disorder_group
Br Br1 0.70639(4) 0.39106(6) -0.09228(3) 0.0747(2) Uani d . 1 . .
O O1 0.1568(3) 0.1254(4) -0.03356(17) 0.0746(9) Uani d . 1 . .
O O2 0.3749(3) 0.0836(4) 0.20873(16) 0.0748(9) Uani d . 1 . .
N N1 0.2665(3) 0.1027(4) 0.08753(17) 0.0510(8) Uani d . 1 A .
C C1 0.2555(4) 0.1378(5) 0.0107(2) 0.0517(10) Uani d D 1 . .
C C2 0.3652(3) 0.1942(5) -0.01211(19) 0.0449(8) Uani d . 1 . .
C C3 0.3606(4) 0.2288(5) -0.0870(2) 0.0584(10) Uani d . 1 . .
H H3A 0.2881 0.2139 -0.1228 0.070 Uiso calc R 1 . .
C C4 0.4635(4) 0.2861(5) -0.1101(2) 0.0583(10) Uani d . 1 . .
H H4A 0.4587 0.3085 -0.1610 0.070 Uiso calc R 1 . .
C C5 0.5701(4) 0.3091(5) -0.0587(2) 0.0550(10) Uani d . 1 . .
C C6 0.5814(3) 0.2746(4) 0.0202(2) 0.0473(9) Uani d . 1 . .
C C7 0.4758(3) 0.2166(4) 0.04166(19) 0.0430(8) Uani d . 1 . .
C C8 0.4816(3) 0.1816(5) 0.1187(2) 0.0458(8) Uani d . 1 . .
C C9 0.5880(4) 0.2066(6) 0.1719(2) 0.0602(10) Uani d . 1 . .
H H9A 0.5908 0.1846 0.2226 0.072 Uiso calc R 1 . .
C C10 0.6917(4) 0.2647(5) 0.1507(2) 0.0676(12) Uani d . 1 . .
H H10A 0.7631 0.2817 0.1873 0.081 Uiso calc R 1 . .
C C11 0.6891(3) 0.2967(5) 0.0765(2) 0.0585(10) Uani d . 1 . .
H H11A 0.7592 0.3335 0.0629 0.070 Uiso calc R 1 . .
C C12 0.3743(4) 0.1190(5) 0.1427(2) 0.0528(10) Uani d . 1 . .
C C17 0.1560(3) 0.0561(6) 0.1127(2) 0.0622(11) Uani d D 1 . .
H H17A 0.1747 -0.0347 0.1523 0.075 Uiso d PR 0.594(6) A 1
H H17B 0.0969 0.0045 0.0712 0.075 Uiso d PR 0.594(6) A 1
H H17C 0.1754 -0.0299 0.1540 0.075 Uiso d PR 0.406(6) A 2
H H17D 0.0985 -0.0012 0.0720 0.075 Uiso d PR 0.406(6) A 2
S S1 0.0610(5) 0.4902(6) 0.2214(2) 0.1033(15) Uani d PDU 0.594(6) A 1
C C13 0.1056(17) 0.2263(15) 0.1417(7) 0.0590(18) Uani d PDU 0.594(6) A 1
C C14 0.1384(11) 0.2956(13) 0.2111(8) 0.074(2) Uani d PDU 0.594(6) A 1
H H14 0.1974 0.2432 0.2497 0.089 Uiso calc PR 0.594(6) A 1
C C15 -0.0044(16) 0.506(2) 0.1259(5) 0.079(3) Uani d PDU 0.594(6) A 1
H H15A -0.0580 0.5972 0.1027 0.095 Uiso calc PR 0.594(6) A 1
C C16 0.0349(11) 0.3639(14) 0.0905(7) 0.068(2) Uani d PDU 0.594(6) A 1
H H16A 0.0188 0.3539 0.0381 0.081 Uiso calc PR 0.594(6) A 1
S S1' -0.0054(8) 0.5270(11) 0.1523(4) 0.102(2) Uani d PDU 0.406(6) A 2
C C13' 0.101(3) 0.229(2) 0.1374(10) 0.061(2) Uani d PDU 0.406(6) A 2
C C14' 0.0145(17) 0.339(2) 0.0995(10) 0.066(3) Uani d PDU 0.406(6) A 2
H H14B -0.0299 0.3167 0.0505 0.080 Uiso calc PR 0.406(6) A 2
C C15' 0.073(2) 0.428(2) 0.2347(8) 0.075(3) Uani d PDU 0.406(6) A 2
H H15B 0.0830 0.4783 0.2828 0.090 Uiso calc PR 0.406(6) A 2
C C16' 0.1182(15) 0.2645(19) 0.2183(10) 0.067(3) Uani d PDU 0.406(6) A 2
H H16B 0.1568 0.1816 0.2553 0.080 Uiso calc PRU 0.406(6) A 2

loop_
_atom_site_aniso_label
_atom_site_aniso_U_11
_atom_site_aniso_U_22
_atom_site_aniso_U_33
_atom_site_aniso_U_12
_atom_site_aniso_U_13
_atom_site_aniso_U_23
Br1 0.0866(4) 0.0526(3) 0.1021(4) -0.0024(2) 0.0567(3) -0.0012(2)
O1 0.0538(18) 0.097(2) 0.0665(18) -0.0075(16) 0.0023(16) -0.0078(16)
O2 0.085(2) 0.090(2) 0.0524(17) 0.0014(17) 0.0222(16) 0.0142(15)
N1 0.052(2) 0.046(2) 0.057(2) 0.0000(14) 0.0188(17) 0.0031(14)
C1 0.054(2) 0.047(2) 0.054(2) -0.0004(18) 0.013(2) -0.0065(18)
C2 0.056(2) 0.0346(19) 0.0457(19) 0.0036(17) 0.0143(18) -0.0035(16)
C3 0.066(3) 0.056(3) 0.051(2) 0.008(2) 0.008(2) -0.0019(19)
C4 0.077(3) 0.053(3) 0.051(2) 0.008(2) 0.028(2) 0.0032(19)
C5 0.071(3) 0.034(2) 0.067(2) 0.0046(19) 0.030(2) -0.0047(19)
C6 0.056(2) 0.0300(19) 0.059(2) 0.0024(16) 0.0202(19) -0.0040(17)
C7 0.050(2) 0.0313(19) 0.0484(19) 0.0018(15) 0.0135(17) -0.0054(15)
C8 0.050(2) 0.0386(19) 0.049(2) 0.0051(17) 0.0126(18) -0.0005(17)
C9 0.061(3) 0.060(3) 0.056(2) 0.003(2) 0.008(2) -0.002(2)
C10 0.056(3) 0.064(3) 0.071(3) 0.002(2) -0.009(2) -0.010(2)
C11 0.047(2) 0.052(2) 0.075(3) -0.0025(19) 0.011(2) -0.010(2)
C12 0.059(3) 0.043(2) 0.057(2) 0.0083(18) 0.016(2) 0.0007(18)
C17 0.060(3) 0.057(2) 0.074(3) -0.009(2) 0.027(2) 0.002(2)
S1 0.082(2) 0.106(3) 0.122(3) 0.005(2) 0.024(2) -0.051(2)
C13 0.047(3) 0.061(3) 0.075(3) -0.011(3) 0.026(3) -0.001(3)
C14 0.064(4) 0.082(4) 0.081(4) -0.001(3) 0.028(3) -0.009(3)
C15 0.052(4) 0.085(5) 0.102(6) 0.002(4) 0.024(5) 0.001(5)
C16 0.046(4) 0.081(4) 0.085(4) -0.004(3) 0.035(3) 0.004(4)
S1' 0.081(3) 0.101(3) 0.132(5) 0.019(2) 0.044(4) 0.002(3)
C13' 0.049(4) 0.065(4) 0.076(4) -0.010(4) 0.027(4) -0.003(4)
C14' 0.045(5) 0.077(5) 0.082(5) -0.008(4) 0.026(4) 0.000(4)
C15' 0.068(6) 0.076(6) 0.083(5) -0.009(5) 0.024(5) -0.018(5)
C16' 0.058(4) 0.074(4) 0.076(4) -0.008(4) 0.031(4) -0.002(4)

loop_
_atom_type_symbol
_atom_type_description
_atom_type_scat_dispersion_real
_atom_type_scat_dispersion_imag
_atom_type_scat_source
C C 0.0033 0.0016 'International Tables Vol C Tables 4.2.6.8 and 6.1.1.4'
H H 0.0000 0.0000 'International Tables Vol C Tables 4.2.6.8 and 6.1.1.4'
N N 0.0061 0.0033 'International Tables Vol C Tables 4.2.6.8 and 6.1.1.4'
O O 0.0106 0.0060 'International Tables Vol C Tables 4.2.6.8 and 6.1.1.4'
S S 0.1246 0.1234 'International Tables Vol C Tables 4.2.6.8 and 6.1.1.4'
Br Br -0.2901 2.4595 'International Tables Vol C Tables 4.2.6.8 and 6.1.1.4'

loop_
_geom_angle_atom_site_label_1
_geom_angle_atom_site_label_2
_geom_angle_atom_site_label_3
_geom_angle
_geom_angle_publ_flag
C12 N1 C1 124.1(3) yes
C12 N1 C17 117.7(3) yes
C1 N1 C17 118.1(3) yes
O1 C1 N1 119.8(4) ?
O1 C1 C2 123.2(4) ?
N1 C1 C2 117.0(3) ?
C3 C2 C7 119.1(3) ?
C3 C2 C1 119.8(3) ?
C7 C2 C1 121.1(3) ?
C2 C3 C4 121.0(4) ?
C2 C3 H3A 119.5 ?
C4 C3 H3A 119.5 ?
C5 C4 C3 120.4(4) ?
C5 C4 H4A 119.8 ?
C3 C4 H4A 119.8 ?
C4 C5 C6 121.5(4) ?
C4 C5 Br1 119.0(3) ?
C6 C5 Br1 119.5(3) ?
C11 C6 C7 118.9(3) ?
C11 C6 C5 124.4(4) ?
C7 C6 C5 116.6(3) ?
C2 C7 C8 119.6(3) ?
C2 C7 C6 121.4(3) ?
C8 C7 C6 119.0(3) ?
C9 C8 C7 120.2(3) ?
C9 C8 C12 119.3(3) ?
C7 C8 C12 120.4(3) ?
C8 C9 C10 120.7(4) ?
C8 C9 H9A 119.7 ?
C10 C9 H9A 119.7 ?
C11 C10 C9 120.4(4) ?
C11 C10 H10A 119.8 ?
C9 C10 H10A 119.8 ?
C10 C11 C6 120.8(4) ?
C10 C11 H11A 119.6 ?
C6 C11 H11A 119.6 ?
O2 C12 N1 119.1(4) ?
O2 C12 C8 123.1(4) ?
N1 C12 C8 117.7(3) ?
N1 C17 C13 110.3(7) yes
N1 C17 C13' 110.2(10) yes
C13 C17 C13' 3.2(14) ?
N1 C17 H17A 109.6 ?
C13 C17 H17A 109.3 ?
C13' C17 H17A 112.1 ?
N1 C17 H17B 109.6 ?
C13 C17 H17B 109.7 ?
C13' C17 H17B 107.0 ?
H17A C17 H17B 108.3 ?
N1 C17 H17C 109.6 ?
C13 C17 H17C 106.9 ?
C13' C17 H17C 109.7 ?
H17A C17 H17C 2.7 ?
H17B C17 H17C 110.7 ?
N1 C17 H17D 109.6 ?
C13 C17 H17D 112.0 ?
C13' C17 H17D 109.3 ?
H17A C17 H17D 106.0 ?
H17B C17 H17D 2.7 ?
H17C C17 H17D 108.3 ?
C14 S1 C15 93.1(6) ?
C14 C13 C16 109.7(7) ?
C14 C13 C17 126.7(10) yes
C16 C13 C17 121.9(8) yes
C13 C14 S1 112.5(7) ?
C13 C14 H14 123.8 ?
S1 C14 H14 123.8 ?
C16 C15 S1 108.7(10) ?
C16 C15 H15A 125.7 ?
S1 C15 H15A 125.7 ?
C15 C16 C13 114.1(9) ?
C15 C16 H16A 123.0 ?
C13 C16 H16A 123.0 ?
C15' S1' C14' 92.8(9) ?
C14' C13' C16' 108.8(9) ?
C14' C13' C17 130.5(15) yes
C16' C13' C17 118.6(12) yes
C13' C14' S1' 111.4(9) ?
C13' C14' H14B 124.3 ?
S1' C14' H14B 124.3 ?
C16' C15' S1' 108.7(12) ?
C16' C15' H15B 125.7 ?
S1' C15' H15B 125.7 ?
C15' C16' C13' 114.2(11) ?
C15' C16' H16B 122.9 ?
C13' C16' H16B 122.9 ?

loop_
_geom_bond_atom_site_label_1
_geom_bond_atom_site_label_2
_geom_bond_distance
_geom_bond_publ_flag
Br1 C5 1.894(4) yes
O1 C1 1.223(5) ?
O2 C12 1.228(5) ?
N1 C12 1.396(5) yes
N1 C1 1.397(5) yes
N1 C17 1.478(5) yes
C1 C2 1.466(5) ?
C2 C3 1.375(5) ?
C2 C7 1.410(5) ?
C3 C4 1.399(5) ?
C3 H3A 0.9300 ?
C4 C5 1.357(5) ?
C4 H4A 0.9300 ?
C5 C6 1.434(5) ?
C6 C11 1.410(5) ?
C6 C7 1.415(5) ?
C7 C8 1.411(5) ?
C8 C9 1.373(5) ?
C8 C12 1.465(5) ?
C9 C10 1.393(6) ?
C9 H9A 0.9300 ?
C10 C11 1.363(5) ?
C10 H10A 0.9300 ?
C11 H11A 0.9300 ?
C17 C13 1.505(7) yes
C17 C13' 1.512(8) yes
C17 H17A 0.9600 ?
C17 H17B 0.9600 ?
C17 H17C 0.9600 ?
C17 H17D 0.9601 ?
S1 C14 1.694(8) yes
S1 C15 1.726(9) yes
C13 C14 1.328(8) yes
C13 C16 1.467(8) yes
C14 H14 0.9300 ?
C15 C16 1.343(9) yes
C15 H15A 0.9300 ?
C16 H16A 0.9300 ?
S1' C15' 1.710(10) yes
S1' C14' 1.711(9) yes
C13' C14' 1.328(9) yes
C13' C16' 1.463(9) yes
C14' H14B 0.9300 ?
C15' C16' 1.349(10) yes
C15' H15B 0.9300 ?
C16' H16B 0.9300 ?

loop_
_geom_torsion_atom_site_label_1
_geom_torsion_atom_site_label_2
_geom_torsion_atom_site_label_3
_geom_torsion_atom_site_label_4
_geom_torsion
C12 N1 C1 O1 -177.8(3)
C17 N1 C1 O1 -1.6(5)
C12 N1 C1 C2 0.3(5)
C17 N1 C1 C2 176.6(3)
O1 C1 C2 C3 -2.6(6)
N1 C1 C2 C3 179.3(3)
O1 C1 C2 C7 176.4(3)
N1 C1 C2 C7 -1.7(5)
C7 C2 C3 C4 -0.2(6)
C1 C2 C3 C4 178.8(3)
C2 C3 C4 C5 -0.2(6)
C3 C4 C5 C6 0.5(6)
C3 C4 C5 Br1 -178.9(3)
C4 C5 C6 C11 -179.7(3)
Br1 C5 C6 C11 -0.3(5)
C4 C5 C6 C7 -0.4(5)
Br1 C5 C6 C7 179.0(2)
C3 C2 C7 C8 180.0(3)
C1 C2 C7 C8 0.9(5)
C3 C2 C7 C6 0.4(5)
C1 C2 C7 C6 -178.7(3)
C11 C6 C7 C2 179.3(3)
C5 C6 C7 C2 -0.1(5)
C11 C6 C7 C8 -0.3(5)
C5 C6 C7 C8 -179.7(3)
C2 C7 C8 C9 -178.6(3)
C6 C7 C8 C9 1.0(5)
C2 C7 C8 C12 1.1(5)
C6 C7 C8 C12 -179.2(3)
C7 C8 C9 C10 -0.7(6)
C12 C8 C9 C10 179.5(3)
C8 C9 C10 C11 -0.3(6)
C9 C10 C11 C6 1.0(6)
C7 C6 C11 C10 -0.7(5)
C5 C6 C11 C10 178.6(3)
C1 N1 C12 O2 -179.4(3)
C17 N1 C12 O2 4.3(5)
C1 N1 C12 C8 1.7(5)
C17 N1 C12 C8 -174.6(3)
C9 C8 C12 O2 -1.5(6)
C7 C8 C12 O2 178.7(3)
C9 C8 C12 N1 177.3(3)
C7 C8 C12 N1 -2.4(5)
C12 N1 C17 C13 80.4(7)
C1 N1 C17 C13 -96.1(7)
C12 N1 C17 C13' 83.8(10)
C1 N1 C17 C13' -92.7(10)
N1 C17 C13 C14 -84.9(15)
C13' C17 C13 C14 -17E1(3)
N1 C17 C13 C16 78.7(15)
C13' C17 C13 C16 -1E1(3)
C16 C13 C14 S1 14.2(16)
C17 C13 C14 S1 179.6(11)
C15 S1 C14 C13 -8.8(13)
C14 S1 C15 C16 0.0(13)
S1 C15 C16 C13 8.1(17)
C14 C13 C16 C15 -14.7(18)
C17 C13 C16 C15 179.2(15)
N1 C17 C13' C14' 95(3)
C13 C17 C13' C14' -17E1(3)
N1 C17 C13' C16' -103.3(18)
C13 C17 C13' C16' -1E1(3)
C16' C13' C14' S1' 22(2)
C17 C13' C14' S1' -175.5(18)
C15' S1' C14' C13' -15.9(19)
C14' S1' C15' C16' 4.5(18)
S1' C15' C16' C13' 7(2)
C14' C13' C16' C15' -19(3)
C17 C13' C16' C15' 176(2)
